data_7117556
loop_
_publ_author_name
'Iglesias, Manuel'
'Iturmendi, Amaia'
'Sanz Miguel, Pablo J.'
'Polo, Victor'
'P\'erez-Torrente, Jes\'us J'
'Oro, Luis A.'

_publ_section_title
;
 Tuning PCP-Ir complexes: the impact of an N-heterocyclic olefin.
;
_journal_issue 62
_journal_name_full 'Chemical communications (Cambridge, England)'
_journal_page_first 12431
_journal_page_last 12434
_journal_paper_doi 10.1039/c5cc04287a
_journal_volume 51
_journal_year 2015
_chemical_formula_moiety 'C40 H44 Ir N2 P2, F6 P, C H2 Cl2'
_chemical_formula_sum 'C41 H46 Cl2 F6 Ir N2 P3'
_chemical_formula_weight 1036.81
_chemical_name_systematic
;
 ?
;
_space_group_IT_number 14
_symmetry_cell_setting monoclinic
_symmetry_space_group_name_Hall '-P 2ybc'
_symmetry_space_group_name_H-M 'P 1 21/c 1'
_atom_sites_solution_hydrogens geom
_atom_sites_solution_primary direct
_atom_sites_solution_secondary difmap
_audit_creation_date 2014-03-01T12:24:39-00:00
_audit_creation_method 'WinGX routine CIF_UPDATE'
_audit_update_record
;
2015-05-25 deposited with the CCDC.
2015-06-24 downloaded from the CCDC.
;
_cell_angle_alpha 90
_cell_angle_beta 99.642(2)
_cell_angle_gamma 90
_cell_formula_units_Z 4
_cell_length_a 17.973(2)
_cell_length_b 11.5843(14)
_cell_length_c 19.988(2)
_cell_measurement_reflns_used 9415
_cell_measurement_temperature 296(2)
_cell_measurement_theta_max 28.23
_cell_measurement_theta_min 2.25
_cell_volume 4102.8(8)
_computing_cell_refinement 'Bruker SAINT'
_computing_data_collection 'Bruker APEX2'
_computing_data_reduction 'Bruker SAINT'
_computing_molecular_graphics 'Bruker SHELXTL'
_computing_publication_material 'Bruker SHELXTL'
_computing_structure_refinement 'SHELXL-97 (Sheldrick, 2008)'
_computing_structure_solution 'SHELXS-97 (Sheldrick, 2008)'
_diffrn_ambient_temperature 296(2)
_diffrn_measured_fraction_theta_full 1
_diffrn_measured_fraction_theta_max 0.931
_diffrn_measurement_device_type 'Bruker APEX-II CCD'
_diffrn_measurement_method '\f and \w scans'
_diffrn_radiation_monochromator graphite
_diffrn_radiation_type MoK\a
_diffrn_radiation_wavelength 0.71073
_diffrn_reflns_av_R_equivalents 0.089
_diffrn_reflns_av_unetI/netI 0.0661
_diffrn_reflns_limit_h_max 22
_diffrn_reflns_limit_h_min -23
_diffrn_reflns_limit_k_max 15
_diffrn_reflns_limit_k_min -15
_diffrn_reflns_limit_l_max 25
_diffrn_reflns_limit_l_min -25
_diffrn_reflns_number 47105
_diffrn_reflns_theta_full 25
_diffrn_reflns_theta_max 28.59
_diffrn_reflns_theta_min 2.04
_exptl_absorpt_coefficient_mu 3.562
_exptl_absorpt_correction_T_max 0.201
_exptl_absorpt_correction_T_min 0.133
_exptl_absorpt_correction_type multi-scan
_exptl_absorpt_process_details sadabs
_exptl_crystal_colour colourless
_exptl_crystal_density_diffrn 1.679
_exptl_crystal_density_method 'not measured'
_exptl_crystal_description prisms
_exptl_crystal_F_000 2064
_exptl_crystal_size_max 0.6
_exptl_crystal_size_mid 0.6
_exptl_crystal_size_min 0.45
_refine_diff_density_max 1.332
_refine_diff_density_min -0.818
_refine_diff_density_rms 0.097
_refine_ls_extinction_method none
_refine_ls_goodness_of_fit_ref 0.933
_refine_ls_hydrogen_treatment constr
_refine_ls_matrix_type full
_refine_ls_number_parameters 496
_refine_ls_number_reflns 9765
_refine_ls_number_restraints 0
_refine_ls_restrained_S_all 0.933
_refine_ls_R_factor_all 0.0589
_refine_ls_R_factor_gt 0.0317
_refine_ls_shift/su_max 0.001
_refine_ls_shift/su_mean 0
_refine_ls_structure_factor_coef Fsqd
_refine_ls_weighting_details 'calc w=1/[\s^2^(Fo^2^)+(0.0296P)^2^+0.0000P] where P=(Fo^2^+2Fc^2^)/3'
_refine_ls_weighting_scheme calc
_refine_ls_wR_factor_gt 0.0658
_refine_ls_wR_factor_ref 0.0732
_reflns_number_gt 6799
_reflns_number_total 9765
_reflns_threshold_expression >2sigma(I)
_cod_data_source_file c5cc04287a2.cif
_cod_data_source_block 1
_cod_original_cell_volume 4102.8(9)
_cod_original_sg_symbol_H-M P21/c
_cod_database_code 7117556

loop_
_symmetry_equiv_pos_as_xyz
'x, y, z'
'-x, y+1/2, -z+1/2'
'-x, -y, -z'
'x, -y-1/2, z-1/2'

loop_
_atom_site_label
_atom_site_type_symbol
_atom_site_fract_x
_atom_site_fract_y
_atom_site_fract_z
_atom_site_U_iso_or_equiv
_atom_site_adp_type
_atom_site_occupancy
_atom_site_symmetry_multiplicity
_atom_site_calc_flag
_atom_site_refinement_flags
Ir1 Ir 0.225524(8) 0.447345(12) 0.473339(7) 0.03266(5) Uani 1 1 d .
P1 P 0.25707(5) 0.53557(8) 0.37348(5) 0.0345(2) Uani 1 1 d .
N1 N 0.42213(17) 0.5523(3) 0.44195(16) 0.0421(8) Uani 1 1 d .
P2 P 0.21726(5) 0.59787(8) 0.55095(5) 0.0315(2) Uani 1 1 d .
C2 C 0.39065(19) 0.5284(3) 0.49704(19) 0.0376(9) Uani 1 1 d .
N3 N 0.40764(16) 0.6166(3) 0.54017(16) 0.0404(8) Uani 1 1 d .
C4 C 0.4504(2) 0.6973(4) 0.5123(2) 0.0507(11) Uani 1 1 d .
H4 H 0.4694 0.7663 0.532 0.061 Uiso 1 1 calc R
C5 C 0.4591(2) 0.6560(4) 0.4508(2) 0.0502(11) Uani 1 1 d .
H5 H 0.4854 0.6915 0.4201 0.06 Uiso 1 1 calc R
C11 C 0.4147(2) 0.4799(4) 0.3807(2) 0.0545(12) Uani 1 1 d .
H111 H 0.4401 0.4072 0.3929 0.065 Uiso 1 1 calc R
H112 H 0.4412 0.5178 0.3483 0.065 Uiso 1 1 calc R
C12 C 0.3343(2) 0.4535(3) 0.3451(2) 0.0473(10) Uani 1 1 d .
H121 H 0.3248 0.372 0.3508 0.057 Uiso 1 1 calc R
H122 H 0.3318 0.4672 0.2969 0.057 Uiso 1 1 calc R
C21 C 0.3447(2) 0.4297(3) 0.5067(2) 0.0411(9) Uani 1 1 d .
H211 H 0.3532 0.411 0.5547 0.049 Uiso 1 1 calc R
H212 H 0.3622 0.3646 0.4831 0.049 Uiso 1 1 calc R
C31 C 0.3794(2) 0.6292(4) 0.60402(19) 0.0463(10) Uani 1 1 d .
H311 H 0.4137 0.6775 0.6346 0.056 Uiso 1 1 calc R
H312 H 0.3776 0.554 0.6251 0.056 Uiso 1 1 calc R
C32 C 0.3006(2) 0.6831(3) 0.59289(19) 0.0414(9) Uani 1 1 d .
H321 H 0.3028 0.7528 0.5664 0.05 Uiso 1 1 calc R
H322 H 0.2903 0.707 0.637 0.05 Uiso 1 1 calc R
C41 C 0.2898(2) 0.6841(3) 0.36564(18) 0.0380(9) Uani 1 1 d .
C42 C 0.2837(2) 0.7660(3) 0.4143(2) 0.0427(9) Uani 1 1 d .
H42 H 0.2627 0.7447 0.4519 0.051 Uiso 1 1 calc R
C43 C 0.3073(3) 0.8778(4) 0.4095(2) 0.0581(12) Uani 1 1 d .
H43 H 0.3009 0.9315 0.4427 0.07 Uiso 1 1 calc R
C44 C 0.3403(3) 0.9096(4) 0.3554(3) 0.0725(15) Uani 1 1 d .
H44 H 0.3573 0.9849 0.352 0.087 Uiso 1 1 calc R
C45 C 0.3484(3) 0.8298(4) 0.3060(3) 0.0723(15) Uani 1 1 d .
H45 H 0.3716 0.8513 0.2696 0.087 Uiso 1 1 calc R
C46 C 0.3224(3) 0.7179(4) 0.3101(2) 0.0561(12) Uani 1 1 d .
H46 H 0.3265 0.6653 0.2758 0.067 Uiso 1 1 calc R
C51 C 0.1838(2) 0.5303(4) 0.29793(19) 0.0435(10) Uani 1 1 d .
C52 C 0.1687(3) 0.4321(4) 0.2577(2) 0.0607(12) Uani 1 1 d .
H52 H 0.2008 0.3688 0.2653 0.073 Uiso 1 1 calc R
C53 C 0.1063(3) 0.4279(6) 0.2067(2) 0.0810(18) Uani 1 1 d .
H53 H 0.0963 0.3612 0.1808 0.097 Uiso 1 1 calc R
C54 C 0.0594(3) 0.5210(6) 0.1941(2) 0.0818(18) Uani 1 1 d .
H54 H 0.0171 0.5169 0.1603 0.098 Uiso 1 1 calc R
C55 C 0.0743(3) 0.6188(5) 0.2304(2) 0.0708(15) Uani 1 1 d .
H55 H 0.043 0.6828 0.2209 0.085 Uiso 1 1 calc R
C56 C 0.1364(2) 0.6240(4) 0.2822(2) 0.0535(11) Uani 1 1 d .
H56 H 0.1463 0.692 0.3067 0.064 Uiso 1 1 calc R
C61 C 0.1808(2) 0.5499(3) 0.62695(18) 0.0376(8) Uani 1 1 d .
C62 C 0.2244(2) 0.4744(4) 0.6707(2) 0.0575(12) Uani 1 1 d .
H62 H 0.271 0.4504 0.6614 0.069 Uiso 1 1 calc R
C63 C 0.1994(3) 0.4344(5) 0.7279(3) 0.0784(17) Uani 1 1 d .
H63 H 0.2301 0.3864 0.758 0.094 Uiso 1 1 calc R
C64 C 0.1294(3) 0.4650(5) 0.7408(3) 0.0820(18) Uani 1 1 d .
H64 H 0.1124 0.437 0.7792 0.098 Uiso 1 1 calc R
C65 C 0.0847(3) 0.5371(4) 0.6967(3) 0.0741(16) Uani 1 1 d .
H65 H 0.0369 0.5568 0.7048 0.089 Uiso 1 1 calc R
C66 C 0.1101(2) 0.5805(4) 0.6406(2) 0.0536(12) Uani 1 1 d .
H66 H 0.0798 0.6308 0.6117 0.064 Uiso 1 1 calc R
C71 C 0.15475(19) 0.7204(3) 0.52148(18) 0.0340(8) Uani 1 1 d .
C72 C 0.1499(2) 0.8170(3) 0.5620(2) 0.0469(10) Uani 1 1 d .
H72 H 0.1733 0.8161 0.6072 0.056 Uiso 1 1 calc R
C73 C 0.1108(3) 0.9141(4) 0.5359(2) 0.0549(12) Uani 1 1 d .
H73 H 0.1092 0.9789 0.563 0.066 Uiso 1 1 calc R
C74 C 0.0743(3) 0.9149(4) 0.4696(2) 0.0579(12) Uani 1 1 d .
H74 H 0.0482 0.9804 0.452 0.069 Uiso 1 1 calc R
C75 C 0.0762(2) 0.8193(4) 0.4294(2) 0.0484(10) Uani 1 1 d .
H75 H 0.0506 0.8192 0.3849 0.058 Uiso 1 1 calc R
C76 C 0.11658(19) 0.7233(3) 0.45540(19) 0.0392(9) Uani 1 1 d .
H76 H 0.1181 0.659 0.4278 0.047 Uiso 1 1 calc R
C81 C 0.1101(2) 0.4113(4) 0.4154(2) 0.0485(10) Uani 1 1 d .
H81 H 0.0902 0.4725 0.3835 0.058 Uiso 1 1 calc R
C82 C 0.1027(2) 0.4336(3) 0.4823(2) 0.0450(10) Uani 1 1 d .
H82 H 0.0787 0.5077 0.4889 0.054 Uiso 1 1 calc R
C83 C 0.0875(3) 0.3405(4) 0.5307(2) 0.0624(13) Uani 1 1 d .
H831 H 0.0403 0.3028 0.5123 0.075 Uiso 1 1 calc R
H832 H 0.0813 0.3762 0.5733 0.075 Uiso 1 1 calc R
C84 C 0.1484(3) 0.2504(4) 0.5446(3) 0.0840(17) Uani 1 1 d .
H841 H 0.13 0.1796 0.5216 0.101 Uiso 1 1 calc R
H842 H 0.1582 0.2346 0.5929 0.101 Uiso 1 1 calc R
C85 C 0.2223(3) 0.2841(3) 0.5220(3) 0.0578(12) Uani 1 1 d .
H85 H 0.2673 0.2671 0.5555 0.069 Uiso 1 1 calc R
C86 C 0.2326(3) 0.2682(3) 0.4524(2) 0.0577(12) Uani 1 1 d .
H86 H 0.2838 0.2432 0.4482 0.069 Uiso 1 1 calc R
C87 C 0.1726(3) 0.2173(4) 0.3987(3) 0.0791(16) Uani 1 1 d .
H871 H 0.1598 0.1407 0.4127 0.095 Uiso 1 1 calc R
H872 H 0.1925 0.2096 0.3567 0.095 Uiso 1 1 calc R
C88 C 0.1011(3) 0.2907(4) 0.3856(2) 0.0648(13) Uani 1 1 d .
H881 H 0.0846 0.2968 0.337 0.078 Uiso 1 1 calc R
H882 H 0.0617 0.2512 0.4045 0.078 Uiso 1 1 calc R
Cl91 Cl 0.31000(14) 0.49228(19) 0.12252(15) 0.1570(9) Uani 1 1 d .
C92 C 0.3999(4) 0.4412(5) 0.1225(3) 0.111(2) Uani 1 1 d .
H921 H 0.4353 0.4898 0.1518 0.133 Uiso 1 1 calc R
H922 H 0.4037 0.364 0.1415 0.133 Uiso 1 1 calc R
Cl93 Cl 0.42523(16) 0.4373(2) 0.04371(13) 0.1697(10) Uani 1 1 d .
P100 P 0.55294(7) 0.68159(10) 0.24191(6) 0.0548(3) Uani 1 1 d .
F101 F 0.5500(3) 0.6766(3) 0.16333(16) 0.1386(16) Uani 1 1 d .
F102 F 0.4656(2) 0.6555(4) 0.2292(3) 0.1427(16) Uani 1 1 d .
F103 F 0.5366(2) 0.8147(2) 0.23587(16) 0.0972(10) Uani 1 1 d .
F104 F 0.63681(19) 0.7088(4) 0.2536(3) 0.1533(19) Uani 1 1 d .
F105 F 0.5695(2) 0.5494(2) 0.2478(2) 0.1171(14) Uani 1 1 d .
F106 F 0.5515(3) 0.6855(3) 0.31996(16) 0.1230(14) Uani 1 1 d .

loop_
_atom_site_aniso_label
_atom_site_aniso_U_11
_atom_site_aniso_U_22
_atom_site_aniso_U_33
_atom_site_aniso_U_23
_atom_site_aniso_U_13
_atom_site_aniso_U_12
Ir1 0.03116(8) 0.03228(8) 0.03462(8) 0.00016(7) 0.00576(6) -0.00110(7)
P1 0.0307(5) 0.0430(6) 0.0295(5) -0.0018(4) 0.0039(4) 0.0014(4)
N1 0.0265(15) 0.061(2) 0.0382(18) 0.0039(17) 0.0052(14) 0.0048(16)
P2 0.0295(5) 0.0358(5) 0.0294(5) 0.0020(4) 0.0059(4) 0.0015(4)
C2 0.0227(17) 0.050(2) 0.037(2) 0.0041(18) -0.0018(16) 0.0061(16)
N3 0.0286(16) 0.054(2) 0.0380(18) -0.0004(16) 0.0042(14) -0.0014(15)
C4 0.030(2) 0.057(3) 0.063(3) 0.004(2) 0.001(2) -0.0053(19)
C5 0.032(2) 0.064(3) 0.055(3) 0.010(2) 0.009(2) -0.006(2)
C11 0.043(2) 0.079(3) 0.044(3) -0.009(2) 0.015(2) 0.011(2)
C12 0.043(2) 0.057(3) 0.045(2) -0.004(2) 0.0137(19) 0.007(2)
C21 0.0329(19) 0.040(2) 0.049(2) 0.0050(18) 0.0033(18) 0.0052(16)
C31 0.038(2) 0.063(3) 0.035(2) -0.0055(19) -0.0036(18) -0.0041(19)
C32 0.038(2) 0.050(2) 0.036(2) -0.0092(18) 0.0077(17) -0.0024(18)
C41 0.035(2) 0.046(2) 0.033(2) 0.0052(17) 0.0052(17) -0.0022(17)
C42 0.037(2) 0.051(3) 0.041(2) 0.0043(19) 0.0108(18) -0.0077(18)
C43 0.061(3) 0.055(3) 0.061(3) -0.002(2) 0.016(2) -0.009(2)
C44 0.087(4) 0.057(3) 0.076(4) 0.013(3) 0.022(3) -0.021(3)
C45 0.091(4) 0.072(4) 0.061(3) 0.017(3) 0.032(3) -0.016(3)
C46 0.070(3) 0.059(3) 0.043(3) 0.005(2) 0.021(2) -0.006(2)
C51 0.037(2) 0.061(3) 0.031(2) -0.0022(19) 0.0029(17) -0.0066(19)
C52 0.059(3) 0.076(3) 0.046(3) -0.013(2) 0.006(2) -0.009(2)
C53 0.077(4) 0.123(5) 0.041(3) -0.030(3) 0.005(3) -0.035(4)
C54 0.055(3) 0.153(6) 0.033(3) 0.003(3) -0.005(2) -0.020(4)
C55 0.048(3) 0.111(4) 0.050(3) 0.022(3) -0.003(2) 0.000(3)
C56 0.053(3) 0.069(3) 0.035(2) 0.009(2) -0.001(2) -0.003(2)
C61 0.037(2) 0.044(2) 0.0323(19) 0.0048(18) 0.0092(16) -0.0011(18)
C62 0.042(2) 0.079(3) 0.053(3) 0.030(2) 0.010(2) 0.011(2)
C63 0.059(3) 0.110(4) 0.067(3) 0.051(3) 0.015(3) 0.018(3)
C64 0.072(4) 0.124(5) 0.058(3) 0.046(3) 0.032(3) 0.012(3)
C65 0.062(3) 0.099(4) 0.071(3) 0.033(3) 0.038(3) 0.019(3)
C66 0.049(3) 0.067(3) 0.048(3) 0.021(2) 0.018(2) 0.015(2)
C71 0.0318(19) 0.040(2) 0.033(2) 0.0059(16) 0.0118(16) 0.0044(16)
C72 0.057(3) 0.048(3) 0.036(2) -0.0005(19) 0.011(2) 0.007(2)
C73 0.074(3) 0.041(2) 0.052(3) -0.001(2) 0.018(3) 0.014(2)
C74 0.062(3) 0.048(3) 0.065(3) 0.016(2) 0.017(3) 0.017(2)
C75 0.047(2) 0.057(3) 0.038(2) 0.008(2) 0.0003(19) 0.009(2)
C76 0.0325(19) 0.046(2) 0.040(2) 0.0038(18) 0.0077(17) 0.0058(17)
C81 0.034(2) 0.049(2) 0.060(3) 0.001(2) 0.000(2) -0.0098(18)
C82 0.032(2) 0.049(3) 0.054(3) -0.003(2) 0.0065(19) -0.0072(18)
C83 0.063(3) 0.060(3) 0.068(3) 0.004(3) 0.024(3) -0.018(3)
C84 0.088(4) 0.064(3) 0.105(5) 0.029(3) 0.033(4) -0.019(3)
C85 0.057(3) 0.032(2) 0.082(4) 0.016(2) 0.005(3) -0.007(2)
C86 0.070(3) 0.031(2) 0.073(3) -0.002(2) 0.015(3) 0.002(2)
C87 0.095(4) 0.052(3) 0.087(4) -0.021(3) 0.005(3) -0.009(3)
C88 0.062(3) 0.069(3) 0.061(3) -0.018(3) 0.004(3) -0.024(3)
Cl91 0.1329(19) 0.1119(15) 0.224(3) -0.0162(17) 0.0251(18) 0.0265(14)
C92 0.137(7) 0.092(5) 0.090(5) 0.012(4) -0.018(5) 0.008(4)
Cl93 0.172(2) 0.211(3) 0.1283(19) 0.0395(17) 0.0294(18) 0.0556(19)
P100 0.0629(8) 0.0515(7) 0.0528(7) 0.0061(6) 0.0178(6) 0.0118(6)
F101 0.243(5) 0.114(3) 0.062(2) 0.001(2) 0.035(3) 0.035(3)
F102 0.076(2) 0.138(3) 0.213(5) -0.015(3) 0.023(3) -0.017(2)
F103 0.134(3) 0.0540(18) 0.102(2) 0.0058(16) 0.014(2) 0.0194(18)
F104 0.056(2) 0.156(4) 0.245(5) 0.067(4) 0.016(3) 0.008(2)
F105 0.184(4) 0.0566(19) 0.120(3) 0.0154(18) 0.052(3) 0.039(2)
F106 0.221(4) 0.094(3) 0.062(2) 0.0051(18) 0.049(3) -0.011(3)

loop_
_atom_type_symbol
_atom_type_description
_atom_type_scat_dispersion_real
_atom_type_scat_dispersion_imag
_atom_type_scat_source
C C 0.0033 0.0016 'International Tables Vol C Tables 4.2.6.8 and 6.1.1.4'
H H 0 0 'International Tables Vol C Tables 4.2.6.8 and 6.1.1.4'
N N 0.0061 0.0033 'International Tables Vol C Tables 4.2.6.8 and 6.1.1.4'
F F 0.0171 0.0103 'International Tables Vol C Tables 4.2.6.8 and 6.1.1.4'
Cl Cl 0.1484 0.1585 'International Tables Vol C Tables 4.2.6.8 and 6.1.1.4'
P P 0.1023 0.0942 'International Tables Vol C Tables 4.2.6.8 and 6.1.1.4'
Ir Ir -1.4442 7.9887 'International Tables Vol C Tables 4.2.6.8 and 6.1.1.4'

loop_
_geom_angle_atom_site_label_1
_geom_angle_atom_site_label_2
_geom_angle_atom_site_label_3
_geom_angle
C86 Ir1 C85 39.72(17)
C86 Ir1 C21 83.01(16)
C85 Ir1 C21 82.87(16)
C86 Ir1 C81 78.30(17)
C85 Ir1 C81 88.68(17)
C21 Ir1 C81 159.05(15)
C86 Ir1 C82 92.22(16)
C85 Ir1 C82 78.40(16)
C21 Ir1 C82 155.66(15)
C81 Ir1 C82 36.06(15)
C86 Ir1 P2 149.94(13)
C85 Ir1 P2 110.30(14)
C21 Ir1 P2 92.04(11)
C81 Ir1 P2 108.88(11)
C82 Ir1 P2 80.17(11)
C86 Ir1 P1 102.82(13)
C85 Ir1 P1 141.95(14)
C21 Ir1 P1 86.33(11)
C81 Ir1 P1 88.64(12)
C82 Ir1 P1 117.96(11)
P2 Ir1 P1 106.44(3)
C51 P1 C41 99.07(18)
C51 P1 C12 101.72(19)
C41 P1 C12 100.84(18)
C51 P1 Ir1 115.80(13)
C41 P1 Ir1 126.61(12)
C12 P1 Ir1 109.34(14)
C2 N1 C5 109.6(3)
C2 N1 C11 124.8(3)
C5 N1 C11 125.5(3)
C61 P2 C71 102.37(16)
C61 P2 C32 99.14(17)
C71 P2 C32 97.82(17)
C61 P2 Ir1 113.00(12)
C71 P2 Ir1 117.49(12)
C32 P2 Ir1 123.50(12)
N3 C2 N1 106.7(3)
N3 C2 C21 126.4(4)
N1 C2 C21 126.9(4)
C2 N3 C4 109.8(3)
C2 N3 C31 124.4(3)
C4 N3 C31 125.6(3)
C5 C4 N3 106.5(4)
C5 C4 H4 126.8
N3 C4 H4 126.8
C4 C5 N1 107.4(4)
C4 C5 H5 126.3
N1 C5 H5 126.3
N1 C11 C12 116.5(3)
N1 C11 H111 108.2
C12 C11 H111 108.2
N1 C11 H112 108.2
C12 C11 H112 108.2
H111 C11 H112 107.3
C11 C12 P1 117.0(3)
C11 C12 H121 108
P1 C12 H121 108
C11 C12 H122 108
P1 C12 H122 108
H121 C12 H122 107.3
C2 C21 Ir1 116.6(2)
C2 C21 H211 108.1
Ir1 C21 H211 108.1
C2 C21 H212 108.1
Ir1 C21 H212 108.1
H211 C21 H212 107.3
N3 C31 C32 111.3(3)
N3 C31 H311 109.4
C32 C31 H311 109.4
N3 C31 H312 109.4
C32 C31 H312 109.4
H311 C31 H312 108
C31 C32 P2 120.1(3)
C31 C32 H321 107.3
P2 C32 H321 107.3
C31 C32 H322 107.3
P2 C32 H322 107.3
H321 C32 H322 106.9
C42 C41 C46 117.5(4)
C42 C41 P1 121.5(3)
C46 C41 P1 121.0(3)
C43 C42 C41 122.7(4)
C43 C42 H42 118.7
C41 C42 H42 118.7
C44 C43 C42 119.3(4)
C44 C43 H43 120.3
C42 C43 H43 120.3
C43 C44 C45 119.9(5)
C43 C44 H44 120.1
C45 C44 H44 120.1
C44 C45 C46 120.5(4)
C44 C45 H45 119.7
C46 C45 H45 119.7
C45 C46 C41 120.1(4)
C45 C46 H46 120
C41 C46 H46 120
C56 C51 C52 117.1(4)
C56 C51 P1 119.5(3)
C52 C51 P1 123.1(3)
C53 C52 C51 120.6(5)
C53 C52 H52 119.7
C51 C52 H52 119.7
C54 C53 C52 120.5(5)
C54 C53 H53 119.8
C52 C53 H53 119.8
C55 C54 C53 120.2(5)
C55 C54 H54 119.9
C53 C54 H54 119.9
C54 C55 C56 119.9(5)
C54 C55 H55 120
C56 C55 H55 120
C51 C56 C55 121.6(5)
C51 C56 H56 119.2
C55 C56 H56 119.2
C62 C61 C66 118.5(4)
C62 C61 P2 118.1(3)
C66 C61 P2 123.3(3)
C63 C62 C61 120.6(4)
C63 C62 H62 119.7
C61 C62 H62 119.7
C64 C63 C62 120.4(4)
C64 C63 H63 119.8
C62 C63 H63 119.8
C63 C64 C65 119.5(4)
C63 C64 H64 120.2
C65 C64 H64 120.2
C64 C65 C66 120.6(4)
C64 C65 H65 119.7
C66 C65 H65 119.7
C65 C66 C61 120.4(4)
C65 C66 H66 119.8
C61 C66 H66 119.8
C76 C71 C72 117.8(3)
C76 C71 P2 120.1(3)
C72 C71 P2 121.8(3)
C73 C72 C71 120.8(4)
C73 C72 H72 119.6
C71 C72 H72 119.6
C74 C73 C72 120.0(4)
C74 C73 H73 120
C72 C73 H73 120
C75 C74 C73 120.2(4)
C75 C74 H74 119.9
C73 C74 H74 119.9
C74 C75 C76 119.5(4)
C74 C75 H75 120.2
C76 C75 H75 120.2
C75 C76 C71 121.6(4)
C75 C76 H76 119.2
C71 C76 H76 119.2
C82 C81 C88 121.8(4)
C82 C81 Ir1 72.4(2)
C88 C81 Ir1 113.8(3)
C82 C81 H81 114.1
C88 C81 H81 114.1
Ir1 C81 H81 114.1
C81 C82 C83 122.9(4)
C81 C82 Ir1 71.5(2)
C83 C82 Ir1 112.8(3)
C81 C82 H82 114.1
C83 C82 H82 114.1
Ir1 C82 H82 114.1
C82 C83 C84 114.3(4)
C82 C83 H831 108.7
C84 C83 H831 108.7
C82 C83 H832 108.7
C84 C83 H832 108.7
H831 C83 H832 107.6
C83 C84 C85 114.2(4)
C83 C84 H841 108.7
C85 C84 H841 108.7
C83 C84 H842 108.7
C85 C84 H842 108.7
H841 C84 H842 107.6
C86 C85 C84 120.8(5)
C86 C85 Ir1 69.9(2)
C84 C85 Ir1 117.0(3)
C86 C85 H85 114
C84 C85 H85 114
Ir1 C85 H85 114
C85 C86 C87 122.8(4)
C85 C86 Ir1 70.4(2)
C87 C86 Ir1 117.5(3)
C85 C86 H86 113.2
C87 C86 H86 113.2
Ir1 C86 H86 113.2
C86 C87 C88 112.7(4)
C86 C87 H871 109
C88 C87 H871 109
C86 C87 H872 109
C88 C87 H872 109
H871 C87 H872 107.8
C81 C88 C87 114.5(4)
C81 C88 H881 108.6
C87 C88 H881 108.6
C81 C88 H882 108.6
C87 C88 H882 108.6
H881 C88 H882 107.6
Cl93 C92 Cl91 113.8(4)
Cl93 C92 H921 108.8
Cl91 C92 H921 108.8
Cl93 C92 H922 108.8
Cl91 C92 H922 108.8
H921 C92 H922 107.7
F104 P100 F105 91.1(2)
F104 P100 F101 91.7(3)
F105 P100 F101 90.8(2)
F104 P100 F106 91.2(3)
F105 P100 F106 89.3(2)
F101 P100 F106 177.1(3)
F104 P100 F103 88.6(2)
F105 P100 F103 179.7(2)
F101 P100 F103 89.12(19)
F106 P100 F103 90.81(18)
F104 P100 F102 179.0(2)
F105 P100 F102 89.8(2)
F101 P100 F102 88.0(3)
F106 P100 F102 89.1(2)
F103 P100 F102 90.5(2)

loop_
_geom_bond_atom_site_label_1
_geom_bond_atom_site_label_2
_geom_bond_distance
Ir1 C86 2.126(4)
Ir1 C85 2.132(4)
Ir1 C21 2.144(4)
Ir1 C81 2.239(4)
Ir1 C82 2.250(4)
Ir1 P2 2.3550(10)
Ir1 P1 2.3935(10)
P1 C51 1.831(4)
P1 C41 1.833(4)
P1 C12 1.847(4)
N1 C2 1.348(5)
N1 C5 1.370(5)
N1 C11 1.472(5)
P2 C61 1.839(4)
P2 C71 1.844(4)
P2 C32 1.871(4)
C2 N3 1.339(5)
C2 C21 1.442(5)
N3 C4 1.385(5)
N3 C31 1.458(5)
C4 C5 1.353(6)
C4 H4 0.93
C5 H5 0.93
C11 C12 1.531(6)
C11 H111 0.97
C11 H112 0.97
C12 H121 0.97
C12 H122 0.97
C21 H211 0.97
C21 H212 0.97
C31 C32 1.530(5)
C31 H311 0.97
C31 H312 0.97
C32 H321 0.97
C32 H322 0.97
C41 C42 1.377(5)
C41 C46 1.395(5)
C42 C43 1.371(5)
C42 H42 0.93
C43 C44 1.369(6)
C43 H43 0.93
C44 C45 1.378(7)
C44 H44 0.93
C45 C46 1.385(6)
C45 H45 0.93
C46 H46 0.93
C51 C56 1.383(6)
C51 C52 1.393(6)
C52 C53 1.385(7)
C52 H52 0.93
C53 C54 1.366(8)
C53 H53 0.93
C54 C55 1.349(8)
C54 H54 0.93
C55 C56 1.390(6)
C55 H55 0.93
C56 H56 0.93
C61 C62 1.384(5)
C61 C66 1.389(5)
C62 C63 1.377(6)
C62 H62 0.93
C63 C64 1.372(7)
C63 H63 0.93
C64 C65 1.373(7)
C64 H64 0.93
C65 C66 1.374(6)
C65 H65 0.93
C66 H66 0.93
C71 C76 1.383(5)
C71 C72 1.393(5)
C72 C73 1.382(5)
C72 H72 0.93
C73 C74 1.377(6)
C73 H73 0.93
C74 C75 1.372(6)
C74 H74 0.93
C75 C76 1.381(5)
C75 H75 0.93
C76 H76 0.93
C81 C82 1.390(6)
C81 C88 1.517(6)
C81 H81 0.98
C82 C83 1.504(6)
C82 H82 0.98
C83 C84 1.504(6)
C83 H831 0.97
C83 H832 0.97
C84 C85 1.524(6)
C84 H841 0.97
C84 H842 0.97
C85 C86 1.446(6)
C85 H85 0.98
C86 C87 1.508(6)
C86 H86 0.98
C87 C88 1.525(7)
C87 H871 0.97
C87 H872 0.97
C88 H881 0.97
C88 H882 0.97
Cl91 C92 1.720(7)
C92 Cl93 1.712(7)
C92 H921 0.97
C92 H922 0.97
P100 F104 1.519(4)
P100 F105 1.561(3)
P100 F101 1.564(3)
P100 F106 1.565(3)
P100 F103 1.570(3)
P100 F102 1.576(4)

loop_
_geom_torsion_atom_site_label_1
_geom_torsion_atom_site_label_2
_geom_torsion_atom_site_label_3
_geom_torsion_atom_site_label_4
_geom_torsion
C86 Ir1 P1 C51 74.6(2)
C85 Ir1 P1 C51 83.1(3)
C21 Ir1 P1 C51 156.58(18)
C81 Ir1 P1 C51 -3.07(19)
C82 Ir1 P1 C51 -24.94(19)
P2 Ir1 P1 C51 -112.37(15)
C86 Ir1 P1 C41 -160.1(2)
C85 Ir1 P1 C41 -151.7(2)
C21 Ir1 P1 C41 -78.16(18)
C81 Ir1 P1 C41 122.20(18)
C82 Ir1 P1 C41 100.33(19)
P2 Ir1 P1 C41 12.89(15)
C86 Ir1 P1 C12 -39.53(19)
C85 Ir1 P1 C12 -31.1(3)
C21 Ir1 P1 C12 42.44(18)
C81 Ir1 P1 C12 -117.20(18)
C82 Ir1 P1 C12 -139.07(19)
P2 Ir1 P1 C12 133.49(15)
C86 Ir1 P2 C61 -21.5(3)
C85 Ir1 P2 C61 -17.90(19)
C21 Ir1 P2 C61 -101.05(17)
C81 Ir1 P2 C61 77.88(18)
C82 Ir1 P2 C61 55.74(17)
P1 Ir1 P2 C61 172.17(13)
C86 Ir1 P2 C71 -140.4(3)
C85 Ir1 P2 C71 -136.80(18)
C21 Ir1 P2 C71 140.05(16)
C81 Ir1 P2 C71 -41.02(17)
C82 Ir1 P2 C71 -63.15(16)
P1 Ir1 P2 C71 53.27(13)
C86 Ir1 P2 C32 97.7(3)
C85 Ir1 P2 C32 101.3(2)
C21 Ir1 P2 C32 18.16(19)
C81 Ir1 P2 C32 -162.91(19)
C82 Ir1 P2 C32 174.95(19)
P1 Ir1 P2 C32 -68.62(16)
C5 N1 C2 N3 0.1(4)
C11 N1 C2 N3 -177.4(3)
C5 N1 C2 C21 177.6(4)
C11 N1 C2 C21 0.1(6)
N1 C2 N3 C4 -0.1(4)
C21 C2 N3 C4 -177.6(3)
N1 C2 N3 C31 175.0(3)
C21 C2 N3 C31 -2.4(6)
C2 N3 C4 C5 0.0(4)
C31 N3 C4 C5 -175.0(3)
N3 C4 C5 N1 0.0(4)
C2 N1 C5 C4 -0.1(4)
C11 N1 C5 C4 177.4(4)
C2 N1 C11 C12 56.1(5)
C5 N1 C11 C12 -121.0(4)
N1 C11 C12 P1 10.7(5)
C51 P1 C12 C11 154.9(3)
C41 P1 C12 C11 53.1(4)
Ir1 P1 C12 C11 -82.1(3)
N3 C2 C21 Ir1 87.6(4)
N1 C2 C21 Ir1 -89.3(4)
C86 Ir1 C21 C2 147.4(3)
C85 Ir1 C21 C2 -172.6(3)
C81 Ir1 C21 C2 120.4(4)
C82 Ir1 C21 C2 -132.8(4)
P2 Ir1 C21 C2 -62.4(3)
P1 Ir1 C21 C2 43.9(3)
C2 N3 C31 C32 -83.1(5)
C4 N3 C31 C32 91.3(4)
N3 C31 C32 P2 71.4(4)
C61 P2 C32 C31 98.5(3)
C71 P2 C32 C31 -157.5(3)
Ir1 P2 C32 C31 -27.0(4)
C51 P1 C41 C42 117.7(3)
C12 P1 C41 C42 -138.4(3)
Ir1 P1 C41 C42 -14.2(4)
C51 P1 C41 C46 -62.6(4)
C12 P1 C41 C46 41.2(4)
Ir1 P1 C41 C46 165.5(3)
C46 C41 C42 C43 0.8(6)
P1 C41 C42 C43 -179.6(3)
C41 C42 C43 C44 -1.9(7)
C42 C43 C44 C45 1.1(8)
C43 C44 C45 C46 0.9(8)
C44 C45 C46 C41 -2.1(8)
C42 C41 C46 C45 1.3(6)
P1 C41 C46 C45 -178.4(4)
C41 P1 C51 C56 -42.0(4)
C12 P1 C51 C56 -145.1(3)
Ir1 P1 C51 C56 96.4(3)
C41 P1 C51 C52 143.5(4)
C12 P1 C51 C52 40.4(4)
Ir1 P1 C51 C52 -78.0(4)
C56 C51 C52 C53 -3.3(6)
P1 C51 C52 C53 171.3(4)
C51 C52 C53 C54 1.3(8)
C52 C53 C54 C55 1.3(8)
C53 C54 C55 C56 -1.7(8)
C52 C51 C56 C55 2.9(6)
P1 C51 C56 C55 -171.9(3)
C54 C55 C56 C51 -0.4(7)
C71 P2 C61 C62 -166.4(3)
C32 P2 C61 C62 -66.2(4)
Ir1 P2 C61 C62 66.3(4)
C71 P2 C61 C66 17.2(4)
C32 P2 C61 C66 117.3(4)
Ir1 P2 C61 C66 -110.2(4)
C66 C61 C62 C63 -2.5(7)
P2 C61 C62 C63 -179.1(4)
C61 C62 C63 C64 2.8(9)
C62 C63 C64 C65 -0.9(10)
C63 C64 C65 C66 -1.2(9)
C64 C65 C66 C61 1.5(8)
C62 C61 C66 C65 0.4(7)
P2 C61 C66 C65 176.8(4)
C61 P2 C71 C76 -126.3(3)
C32 P2 C71 C76 132.5(3)
Ir1 P2 C71 C76 -1.9(3)
C61 P2 C71 C72 60.0(3)
C32 P2 C71 C72 -41.3(3)
Ir1 P2 C71 C72 -175.6(3)
C76 C71 C72 C73 -2.7(6)
P2 C71 C72 C73 171.2(3)
C71 C72 C73 C74 1.8(7)
C72 C73 C74 C75 0.3(7)
C73 C74 C75 C76 -1.5(7)
C74 C75 C76 C71 0.6(6)
C72 C71 C76 C75 1.5(5)
P2 C71 C76 C75 -172.5(3)
C86 Ir1 C81 C82 110.6(3)
C85 Ir1 C81 C82 71.9(3)
C21 Ir1 C81 C82 137.9(4)
P2 Ir1 C81 C82 -39.1(3)
P1 Ir1 C81 C82 -146.0(2)
C86 Ir1 C81 C88 -7.1(3)
C85 Ir1 C81 C88 -45.7(3)
C21 Ir1 C81 C88 20.3(6)
C82 Ir1 C81 C88 -117.6(4)
P2 Ir1 C81 C88 -156.7(3)
P1 Ir1 C81 C88 96.3(3)
C88 C81 C82 C83 1.9(6)
Ir1 C81 C82 C83 -105.7(4)
C88 C81 C82 Ir1 107.6(4)
C86 Ir1 C82 C81 -66.5(3)
C85 Ir1 C82 C81 -104.0(3)
C21 Ir1 C82 C81 -144.4(3)
P2 Ir1 C82 C81 142.7(2)
P1 Ir1 C82 C81 39.2(3)
C86 Ir1 C82 C83 52.2(3)
C85 Ir1 C82 C83 14.7(3)
C21 Ir1 C82 C83 -25.7(5)
C81 Ir1 C82 C83 118.7(4)
P2 Ir1 C82 C83 -98.5(3)
P1 Ir1 C82 C83 158.0(3)
C81 C82 C83 C84 62.0(6)
Ir1 C82 C83 C84 -20.1(5)
C82 C83 C84 C85 14.5(7)
C83 C84 C85 C86 -83.2(6)
C83 C84 C85 Ir1 -1.6(7)
C21 Ir1 C85 C86 -87.6(3)
C81 Ir1 C85 C86 73.2(3)
C82 Ir1 C85 C86 108.0(3)
P2 Ir1 C85 C86 -177.2(2)
P1 Ir1 C85 C86 -13.0(4)
C86 Ir1 C85 C84 -115.1(5)
C21 Ir1 C85 C84 157.2(4)
C81 Ir1 C85 C84 -42.0(4)
C82 Ir1 C85 C84 -7.1(4)
P2 Ir1 C85 C84 67.7(4)
P1 Ir1 C85 C84 -128.1(4)
C84 C85 C86 C87 -0.5(6)
Ir1 C85 C86 C87 -110.7(4)
C84 C85 C86 Ir1 110.2(4)
C21 Ir1 C86 C85 87.2(3)
C81 Ir1 C86 C85 -102.3(3)
C82 Ir1 C86 C85 -68.8(3)
P2 Ir1 C86 C85 5.3(4)
P1 Ir1 C86 C85 171.8(2)
C85 Ir1 C86 C87 117.6(5)
C21 Ir1 C86 C87 -155.2(4)
C81 Ir1 C86 C87 15.3(4)
C82 Ir1 C86 C87 48.8(4)
P2 Ir1 C86 C87 122.9(3)
P1 Ir1 C86 C87 -70.6(4)
C85 C86 C87 C88 62.7(6)
Ir1 C86 C87 C88 -20.7(6)
C82 C81 C88 C87 -85.2(5)
Ir1 C81 C88 C87 -1.8(5)
C86 C87 C88 C81 13.8(6)
